data_4312230
loop_
_publ_author_name
'Michael J. McNevin'
'John R. Hagadorn'

_publ_contact_author_address '215 UCB, Boulder, CO, 80309-0215, USA'
_publ_contact_author_name 'John R. Hagadorn'
_publ_section_title
;
 Dititanium Complexes of Preorganized Binucleating Bis(amidinates)
;
_journal_name_full 'Inorganic Chemistry'
_journal_page_first 8547
_journal_page_last 8554
_journal_paper_doi 10.1021/ic0488841
_journal_volume 43
_journal_year 2004
_chemical_formula_sum 'C41 H76 N10 O Ti2'
_chemical_formula_weight 820.92
_chemical_name_common tBuEtLXanTi2(NMe2)6
_chemical_name_systematic
; 
 ? 
;
_space_group_IT_number 14
_symmetry_cell_setting monoclinic
_symmetry_space_group_name_Hall '-P 2ybc'
_symmetry_space_group_name_H-M 'P 1 21/c 1'
_atom_sites_solution_hydrogens geom
_atom_sites_solution_primary direct
_atom_sites_solution_secondary difmap
_audit_creation_method SHELXL-97
_cell_angle_alpha 90.00
_cell_angle_beta 101.9340(10)
_cell_angle_gamma 90.00
_cell_formula_units_Z 4
_cell_length_a 17.9840(8)
_cell_length_b 14.0692(6)
_cell_length_c 19.3685(8)
_cell_measurement_reflns_used 8172
_cell_measurement_temperature 148(2)
_cell_measurement_theta_max 31.479
_cell_measurement_theta_min 2.342
_cell_volume 4794.7(4)
_computing_cell_refinement 'SAINT, Bruker'
_computing_data_collection 'SMART, Bruker'
_computing_data_reduction 'SAINT, Bruker'
_computing_molecular_graphics 'SHELXTL, Bruker'
_computing_structure_refinement 'SHELXL-97 (Sheldrick, 1997)'
_computing_structure_solution 'SHELXS-97 (Sheldrick, 1990)'
_diffrn_ambient_temperature 148(2)
_diffrn_measured_fraction_theta_full 0.999
_diffrn_measured_fraction_theta_max 0.999
_diffrn_radiation_monochromator graphite
_diffrn_radiation_source 'fine-focus sealed tube'
_diffrn_radiation_type MoK\a
_diffrn_radiation_wavelength 0.71073
_diffrn_reflns_av_R_equivalents 0.0765
_diffrn_reflns_av_sigmaI/netI 0.0489
_diffrn_reflns_limit_h_max 23
_diffrn_reflns_limit_h_min -22
_diffrn_reflns_limit_k_max 11
_diffrn_reflns_limit_k_min -18
_diffrn_reflns_limit_l_max 25
_diffrn_reflns_limit_l_min -25
_diffrn_reflns_number 37384
_diffrn_reflns_theta_full 27.48
_diffrn_reflns_theta_max 27.48
_diffrn_reflns_theta_min 1.80
_exptl_absorpt_coefficient_mu 0.373
_exptl_absorpt_correction_T_max 1.00
_exptl_absorpt_correction_T_min 0.230
_exptl_absorpt_correction_type multi-scan
_exptl_absorpt_process_details
;
absorption correction applied using SADABS (Blessing, R. H. Acta Crystallogr., 
Sect. A 1995, 51, 33-38)
;
_exptl_crystal_colour yellow
_exptl_crystal_density_diffrn 1.137
_exptl_crystal_density_method 'not measured'
_exptl_crystal_description prism
_exptl_crystal_F_000 1776
_exptl_crystal_size_max 0.50
_exptl_crystal_size_mid 0.40
_exptl_crystal_size_min 0.31
_refine_diff_density_max 0.748
_refine_diff_density_min -0.451
_refine_diff_density_rms 0.073
_refine_ls_extinction_method none
_refine_ls_goodness_of_fit_ref 1.060
_refine_ls_hydrogen_treatment mixed
_refine_ls_matrix_type full
_refine_ls_number_parameters 510
_refine_ls_number_reflns 11006
_refine_ls_number_restraints 0
_refine_ls_restrained_S_all 1.060
_refine_ls_R_factor_all 0.0734
_refine_ls_R_factor_gt 0.0586
_refine_ls_shift/su_max 0.001
_refine_ls_shift/su_mean 0.000
_refine_ls_structure_factor_coef Fsqd
_refine_ls_weighting_details 'calc w=1/[\s^2^(Fo^2^)+(0.0792P)^2^+3.7704P] where P=(Fo^2^+2Fc^2^)/3'
_refine_ls_weighting_scheme calc
_refine_ls_wR_factor_gt 0.1523
_refine_ls_wR_factor_ref 0.1706
_reflns_number_gt 8989
_reflns_number_total 11006
_reflns_threshold_expression >2sigma(I)
_cod_data_source_file ic0488841si20040813_063613_3.cif
_cod_data_source_block compound_4
_cod_database_code 4312230

loop_
_symmetry_equiv_pos_as_xyz
'x, y, z'
'-x, y+1/2, -z+1/2'
'-x, -y, -z'
'x, -y-1/2, z-1/2'

loop_
_atom_site_label
_atom_site_type_symbol
_atom_site_fract_x
_atom_site_fract_y
_atom_site_fract_z
_atom_site_U_iso_or_equiv
_atom_site_adp_type
_atom_site_occupancy
_atom_site_symmetry_multiplicity
_atom_site_calc_flag
_atom_site_refinement_flags
_atom_site_disorder_assembly
_atom_site_disorder_group
Ti1 Ti 0.27975(2) 0.33410(3) 0.049029(19) 0.02834(11) Uani 1 1 d . . .
Ti2 Ti 0.32704(2) -0.09555(3) 0.17060(2) 0.03156(12) Uani 1 1 d . A .
O1 O 0.18161(10) 0.01471(11) -0.06978(8) 0.0331(3) Uani 1 1 d . A .
N1 N 0.17866(11) 0.23747(14) 0.01317(10) 0.0321(4) Uani 1 1 d . . .
N2 N 0.28563(11) 0.23051(14) -0.02562(10) 0.0309(4) Uani 1 1 d . . .
N3 N 0.22121(11) -0.08039(15) 0.10422(10) 0.0337(4) Uani 1 1 d . A .
N4 N 0.31900(11) -0.10016(14) 0.05275(10) 0.0340(4) Uani 1 1 d . A .
N5 N 0.22306(12) 0.44768(14) 0.02550(10) 0.0361(4) Uani 1 1 d . . .
N6 N 0.37877(11) 0.38888(15) 0.05064(11) 0.0362(4) Uani 1 1 d . . .
N7 N 0.29133(12) 0.30718(16) 0.14728(10) 0.0383(4) Uani 1 1 d . . .
N8 N 0.40232(12) 0.00226(15) 0.18927(12) 0.0407(5) Uani 1 1 d . . .
N9 N 0.28779(13) -0.08453(15) 0.25597(11) 0.0404(5) Uani 1 1 d . . .
N10 N 0.37377(13) -0.21580(15) 0.19135(12) 0.0423(5) Uani 1 1 d . . .
C1 C 0.21078(12) 0.21000(15) -0.03842(11) 0.0279(4) Uani 1 1 d . . .
C2 C 0.17098(13) 0.17260(16) -0.10957(11) 0.0300(4) Uani 1 1 d . . .
C3 C 0.14961(14) 0.23930(17) -0.16324(12) 0.0354(5) Uani 1 1 d . . .
H3 H 0.1619 0.3045 -0.1544 0.042 Uiso 1 1 calc R . .
C4 C 0.11054(15) 0.21099(19) -0.22941(12) 0.0396(5) Uani 1 1 d . . .
H4 H 0.0963 0.2566 -0.2659 0.047 Uiso 1 1 calc R . .
C5 C 0.09240(14) 0.11648(19) -0.24204(12) 0.0382(5) Uani 1 1 d . . .
H5 H 0.0647 0.0979 -0.2872 0.046 Uiso 1 1 calc R . .
C6 C 0.11371(13) 0.04759(18) -0.19012(11) 0.0341(5) Uani 1 1 d . A .
C7 C 0.15488(12) 0.07739(16) -0.12425(11) 0.0296(4) Uani 1 1 d . . .
C8 C 0.09173(18) -0.0547(2) -0.20590(12) 0.0476(7) Uani 1 1 d . . .
C9 C -0.0013(3) -0.0552(4) -0.2267(3) 0.0498(14) Uiso 0.633(12) 1 d P A 1
H9A H -0.0186 -0.0126 -0.2668 0.070 Uiso 0.633(12) 1 calc PR A 1
H9B H -0.0216 -0.0334 -0.1862 0.070 Uiso 0.633(12) 1 calc PR A 1
H9C H -0.0193 -0.1198 -0.2394 0.070 Uiso 0.633(12) 1 calc PR A 1
C10 C 0.1208(4) -0.0898(4) -0.2669(3) 0.0490(14) Uiso 0.633(12) 1 d P A 1
H10A H 0.1004 -0.1534 -0.2797 0.069 Uiso 0.633(12) 1 calc PR A 1
H10B H 0.1764 -0.0926 -0.2546 0.069 Uiso 0.633(12) 1 calc PR A 1
H10C H 0.1049 -0.0466 -0.3069 0.069 Uiso 0.633(12) 1 calc PR A 1
C9A C 0.0196(6) -0.0759(8) -0.2460(6) 0.059(3) Uiso 0.367(12) 1 d P A 2
H9A1 H 0.0085 -0.0340 -0.2873 0.083 Uiso 0.367(12) 1 calc PR A 2
H9A2 H -0.0186 -0.0662 -0.2172 0.083 Uiso 0.367(12) 1 calc PR A 2
H9A3 H 0.0183 -0.1422 -0.2616 0.083 Uiso 0.367(12) 1 calc PR A 2
C10A C 0.1586(7) -0.0940(7) -0.2534(5) 0.053(2) Uiso 0.367(12) 1 d P A 2
H10D H 0.1501 -0.1615 -0.2649 0.074 Uiso 0.367(12) 1 calc PR A 2
H10E H 0.2099 -0.0854 -0.2248 0.074 Uiso 0.367(12) 1 calc PR A 2
H10F H 0.1534 -0.0572 -0.2971 0.074 Uiso 0.367(12) 1 calc PR A 2
C11 C 0.11652(13) -0.11618(17) -0.14011(12) 0.0333(5) Uani 1 1 d . A .
C12 C 0.16118(13) -0.07939(16) -0.07780(11) 0.0301(4) Uani 1 1 d . . .
C13 C 0.18930(12) -0.13797(16) -0.01985(11) 0.0305(4) Uani 1 1 d . A .
C14 C 0.24446(13) -0.10312(15) 0.04460(11) 0.0298(4) Uani 1 1 d . . .
C15 C 0.16681(14) -0.23241(17) -0.02247(14) 0.0376(5) Uani 1 1 d . . .
H15 H 0.1826 -0.2718 0.0177 0.045 Uiso 1 1 calc R A .
C16 C 0.12158(14) -0.27011(17) -0.08293(15) 0.0401(5) Uani 1 1 d . A .
H16 H 0.1069 -0.3351 -0.0844 0.048 Uiso 1 1 calc R . .
C17 C 0.09802(14) -0.21246(18) -0.14102(13) 0.0378(5) Uani 1 1 d . . .
H17 H 0.0684 -0.2392 -0.1828 0.045 Uiso 1 1 calc R A .
C18 C 0.05245(16) 0.3113(2) -0.03866(18) 0.0531(7) Uani 1 1 d . . .
H18A H 0.0762 0.3740 -0.0296 0.074 Uiso 1 1 calc R . .
H18B H -0.0002 0.3145 -0.0325 0.074 Uiso 1 1 calc R . .
H18C H 0.0532 0.2917 -0.0871 0.074 Uiso 1 1 calc R . .
C19 C 0.05906(16) 0.1415(2) -0.00146(18) 0.0549(7) Uani 1 1 d . . .
H19A H 0.0543 0.1252 -0.0514 0.077 Uiso 1 1 calc R . .
H19B H 0.0085 0.1426 0.0101 0.077 Uiso 1 1 calc R . .
H19C H 0.0907 0.0940 0.0279 0.077 Uiso 1 1 calc R . .
C20 C 0.09076(17) 0.2686(4) 0.08731(17) 0.0810(14) Uani 1 1 d . . .
H20A H 0.1125 0.2183 0.1204 0.113 Uiso 1 1 calc R . .
H20B H 0.0374 0.2783 0.0896 0.113 Uiso 1 1 calc R . .
H20C H 0.1191 0.3278 0.1000 0.113 Uiso 1 1 calc R . .
C21 C 0.09602(13) 0.2397(2) 0.01266(12) 0.0376(5) Uani 1 1 d . . .
C22 C 0.33527(14) 0.19898(18) -0.07199(13) 0.0369(5) Uani 1 1 d . . .
H22A H 0.3088 0.1491 -0.1039 0.052 Uiso 1 1 calc R . .
H22B H 0.3816 0.1703 -0.0430 0.052 Uiso 1 1 calc R . .
C23 C 0.35844(17) 0.2789(2) -0.11613(14) 0.0472(6) Uani 1 1 d . . .
H23A H 0.3135 0.3026 -0.1492 0.066 Uiso 1 1 calc R . .
H23B H 0.3954 0.2549 -0.1426 0.066 Uiso 1 1 calc R . .
H23C H 0.3813 0.3307 -0.0850 0.066 Uiso 1 1 calc R . .
C24 C 0.11808(16) -0.1601(2) 0.15011(15) 0.0475(6) Uani 1 1 d . A .
H24A H 0.1229 -0.2196 0.1251 0.066 Uiso 1 1 calc R . .
H24B H 0.0652 -0.1518 0.1547 0.066 Uiso 1 1 calc R . .
H24C H 0.1512 -0.1623 0.1971 0.066 Uiso 1 1 calc R . .
C25 C 0.14141(13) -0.07682(19) 0.10861(13) 0.0372(5) Uani 1 1 d . . .
H25A H 0.1097 -0.0771 0.0603 0.052 Uiso 1 1 calc R A .
H25B H 0.1315 -0.0166 0.1315 0.052 Uiso 1 1 calc R . .
C26 C 0.36494(14) -0.1390(2) 0.00368(14) 0.0398(5) Uani 1 1 d . . .
C27 C 0.44715(17) -0.1126(3) 0.0343(2) 0.0722(11) Uani 1 1 d . A .
H27A H 0.4515 -0.0434 0.0393 0.101 Uiso 1 1 calc R . .
H27B H 0.4795 -0.1349 0.0027 0.101 Uiso 1 1 calc R . .
H27C H 0.4634 -0.1425 0.0807 0.101 Uiso 1 1 calc R . .
C28 C 0.3431(2) -0.0985(3) -0.07143(19) 0.0753(12) Uani 1 1 d . A .
H28A H 0.2933 -0.1232 -0.0946 0.105 Uiso 1 1 calc R . .
H28B H 0.3812 -0.1175 -0.0984 0.105 Uiso 1 1 calc R . .
H28C H 0.3410 -0.0290 -0.0692 0.105 Uiso 1 1 calc R . .
C29 C 0.3601(2) -0.2470(2) 0.0001(2) 0.0643(9) Uani 1 1 d . A .
H29A H 0.3740 -0.2734 0.0478 0.090 Uiso 1 1 calc R . .
H29B H 0.3951 -0.2711 -0.0284 0.090 Uiso 1 1 calc R . .
H29C H 0.3081 -0.2661 -0.0215 0.090 Uiso 1 1 calc R . .
C30 C 0.20906(18) 0.4798(2) -0.04747(14) 0.0477(6) Uani 1 1 d . . .
H30A H 0.1542 0.4851 -0.0658 0.067 Uiso 1 1 calc R . .
H30B H 0.2307 0.4340 -0.0760 0.067 Uiso 1 1 calc R . .
H30C H 0.2329 0.5420 -0.0498 0.067 Uiso 1 1 calc R . .
C31 C 0.44573(16) 0.3285(2) 0.06703(16) 0.0487(6) Uani 1 1 d . . .
H31A H 0.4717 0.3289 0.0273 0.068 Uiso 1 1 calc R . .
H31B H 0.4304 0.2634 0.0755 0.068 Uiso 1 1 calc R . .
H31C H 0.4802 0.3524 0.1094 0.068 Uiso 1 1 calc R . .
C32 C 0.40002(18) 0.4848(2) 0.03530(18) 0.0548(7) Uani 1 1 d . . .
H32A H 0.4397 0.5080 0.0742 0.077 Uiso 1 1 calc R . .
H32B H 0.3555 0.5264 0.0299 0.077 Uiso 1 1 calc R . .
H32C H 0.4192 0.4849 -0.0085 0.077 Uiso 1 1 calc R . .
C33 C 0.33330(19) 0.3679(3) 0.20250(15) 0.0584(8) Uani 1 1 d . . .
H33A H 0.3008 0.3849 0.2354 0.082 Uiso 1 1 calc R . .
H33B H 0.3491 0.4258 0.1814 0.082 Uiso 1 1 calc R . .
H33C H 0.3783 0.3340 0.2279 0.082 Uiso 1 1 calc R . .
C34 C 0.26975(15) 0.2184(2) 0.17678(14) 0.0446(6) Uani 1 1 d . . .
H34A H 0.3153 0.1868 0.2034 0.062 Uiso 1 1 calc R . .
H34B H 0.2445 0.1768 0.1384 0.062 Uiso 1 1 calc R . .
H34C H 0.2349 0.2320 0.2083 0.062 Uiso 1 1 calc R . .
C35 C 0.41992(17) 0.0720(2) 0.13938(16) 0.0486(6) Uani 1 1 d . . .
H35A H 0.4106 0.1361 0.1555 0.068 Uiso 1 1 calc R . .
H35B H 0.3876 0.0608 0.0928 0.068 Uiso 1 1 calc R . .
H35C H 0.4734 0.0660 0.1363 0.068 Uiso 1 1 calc R . .
C36 C 0.44404(18) 0.0232(2) 0.26065(16) 0.0550(7) Uani 1 1 d . . .
H36A H 0.4988 0.0214 0.2618 0.077 Uiso 1 1 calc R . .
H36B H 0.4315 -0.0244 0.2934 0.077 Uiso 1 1 calc R . .
H36C H 0.4299 0.0865 0.2747 0.077 Uiso 1 1 calc R . .
C37 C 0.2987(2) -0.1462(2) 0.31769(15) 0.0573(8) Uani 1 1 d . . .
H37A H 0.3244 -0.1107 0.3594 0.080 Uiso 1 1 calc R . .
H37B H 0.3300 -0.2009 0.3104 0.080 Uiso 1 1 calc R . .
H37C H 0.2493 -0.1685 0.3248 0.080 Uiso 1 1 calc R . .
C38 C 0.24418(19) -0.0008(2) 0.26691(15) 0.0502(7) Uani 1 1 d . . .
H38A H 0.1948 -0.0204 0.2761 0.070 Uiso 1 1 calc R . .
H38B H 0.2363 0.0393 0.2246 0.070 Uiso 1 1 calc R . .
H38C H 0.2721 0.0353 0.3074 0.070 Uiso 1 1 calc R . .
C39 C 0.45227(19) -0.2371(3) 0.2217(2) 0.0701(10) Uani 1 1 d . . .
H39A H 0.4556 -0.2686 0.2674 0.098 Uiso 1 1 calc R . .
H39B H 0.4817 -0.1779 0.2285 0.098 Uiso 1 1 calc R . .
H39C H 0.4728 -0.2791 0.1900 0.098 Uiso 1 1 calc R . .
C40 C 0.32717(19) -0.3005(2) 0.18115(19) 0.0581(8) Uani 1 1 d . . .
H40A H 0.3466 -0.3444 0.1498 0.081 Uiso 1 1 calc R . .
H40B H 0.2746 -0.2831 0.1599 0.081 Uiso 1 1 calc R . .
H40C H 0.3287 -0.3313 0.2268 0.081 Uiso 1 1 calc R . .
C41 C 0.1949(2) 0.5141(2) 0.07099(17) 0.0597(8) Uani 1 1 d . . .
H41A H 0.2200 0.5757 0.0697 0.084 Uiso 1 1 calc R . .
H41B H 0.2056 0.4897 0.1194 0.084 Uiso 1 1 calc R . .
H41C H 0.1399 0.5219 0.0547 0.084 Uiso 1 1 calc R . .

loop_
_atom_site_aniso_label
_atom_site_aniso_U_11
_atom_site_aniso_U_22
_atom_site_aniso_U_33
_atom_site_aniso_U_23
_atom_site_aniso_U_13
_atom_site_aniso_U_12
Ti1 0.0304(2) 0.0288(2) 0.02563(19) -0.00085(14) 0.00552(15) -0.00100(15)
Ti2 0.0308(2) 0.0294(2) 0.0324(2) 0.00156(15) 0.00162(16) -0.00126(15)
O1 0.0435(9) 0.0285(8) 0.0242(7) 0.0009(6) -0.0002(6) -0.0051(7)
N1 0.0301(9) 0.0379(10) 0.0289(9) -0.0023(7) 0.0076(7) -0.0044(8)
N2 0.0304(9) 0.0331(9) 0.0295(9) -0.0023(7) 0.0070(7) -0.0007(7)
N3 0.0310(9) 0.0396(10) 0.0305(9) 0.0030(8) 0.0064(7) 0.0004(8)
N4 0.0304(9) 0.0336(10) 0.0378(10) -0.0015(8) 0.0069(8) -0.0004(8)
N5 0.0416(11) 0.0320(10) 0.0351(10) 0.0000(8) 0.0086(8) 0.0040(8)
N6 0.0336(10) 0.0354(10) 0.0399(10) -0.0024(8) 0.0081(8) -0.0054(8)
N7 0.0393(11) 0.0455(12) 0.0283(9) 0.0014(8) 0.0031(8) -0.0017(9)
N8 0.0398(11) 0.0359(11) 0.0450(11) -0.0017(9) 0.0058(9) -0.0071(9)
N9 0.0477(12) 0.0402(11) 0.0319(10) 0.0021(8) 0.0049(9) -0.0054(9)
N10 0.0400(11) 0.0350(11) 0.0478(12) 0.0050(9) -0.0005(9) 0.0039(9)
C1 0.0333(11) 0.0260(10) 0.0243(9) 0.0015(8) 0.0055(8) -0.0010(8)
C2 0.0302(10) 0.0350(11) 0.0251(9) -0.0008(8) 0.0062(8) -0.0017(9)
C3 0.0422(12) 0.0323(11) 0.0315(11) 0.0025(9) 0.0074(9) 0.0037(10)
C4 0.0451(13) 0.0455(14) 0.0271(10) 0.0062(10) 0.0054(10) 0.0057(11)
C5 0.0389(12) 0.0507(14) 0.0234(10) 0.0008(9) 0.0028(9) -0.0007(11)
C6 0.0367(11) 0.0418(12) 0.0235(9) -0.0019(9) 0.0055(8) -0.0057(10)
C7 0.0312(10) 0.0339(11) 0.0228(9) 0.0021(8) 0.0036(8) -0.0031(9)
C8 0.0680(18) 0.0447(14) 0.0259(11) -0.0018(10) 0.0001(11) -0.0183(13)
C11 0.0353(11) 0.0351(11) 0.0299(10) -0.0047(9) 0.0077(9) -0.0064(9)
C12 0.0311(10) 0.0308(10) 0.0290(10) -0.0018(8) 0.0077(8) -0.0046(9)
C13 0.0273(10) 0.0316(11) 0.0327(10) -0.0006(9) 0.0066(8) -0.0003(8)
C14 0.0326(11) 0.0256(10) 0.0300(10) 0.0040(8) 0.0040(8) 0.0003(8)
C15 0.0350(12) 0.0297(11) 0.0468(13) 0.0032(10) 0.0055(10) 0.0016(9)
C16 0.0348(12) 0.0272(11) 0.0572(15) -0.0052(10) 0.0069(11) -0.0045(9)
C17 0.0338(11) 0.0373(12) 0.0422(12) -0.0113(10) 0.0078(10) -0.0055(10)
C18 0.0399(14) 0.0529(16) 0.0693(19) 0.0096(14) 0.0174(13) 0.0088(12)
C19 0.0369(14) 0.0578(17) 0.0709(19) 0.0122(15) 0.0130(13) -0.0092(13)
C20 0.0356(15) 0.166(4) 0.0439(16) -0.036(2) 0.0144(13) -0.012(2)
C21 0.0280(11) 0.0537(15) 0.0314(11) -0.0053(10) 0.0065(9) -0.0051(10)
C22 0.0340(11) 0.0406(13) 0.0377(12) -0.0049(10) 0.0112(9) 0.0030(10)
C23 0.0511(15) 0.0544(16) 0.0409(13) -0.0026(12) 0.0208(12) -0.0054(13)
C24 0.0396(13) 0.0562(17) 0.0465(14) 0.0096(12) 0.0085(11) -0.0091(12)
C25 0.0303(11) 0.0443(13) 0.0378(12) 0.0050(10) 0.0090(9) 0.0021(10)
C26 0.0327(12) 0.0442(13) 0.0439(13) -0.0062(11) 0.0111(10) 0.0021(10)
C27 0.0328(14) 0.098(3) 0.088(2) -0.044(2) 0.0179(15) -0.0057(16)
C28 0.071(2) 0.104(3) 0.062(2) 0.022(2) 0.0401(18) 0.032(2)
C29 0.0540(18) 0.0512(18) 0.094(3) -0.0202(17) 0.0300(18) 0.0011(14)
C30 0.0605(17) 0.0404(14) 0.0414(13) 0.0066(11) 0.0084(12) 0.0049(12)
C31 0.0357(13) 0.0521(16) 0.0566(16) 0.0010(13) 0.0057(12) -0.0032(12)
C32 0.0503(16) 0.0422(15) 0.073(2) -0.0008(14) 0.0150(14) -0.0127(13)
C33 0.0622(19) 0.074(2) 0.0353(13) -0.0090(14) 0.0021(12) -0.0106(17)
C34 0.0396(13) 0.0585(16) 0.0365(12) 0.0138(11) 0.0101(10) 0.0053(12)
C35 0.0515(15) 0.0398(14) 0.0599(16) -0.0068(12) 0.0238(13) -0.0105(12)
C36 0.0484(15) 0.0563(17) 0.0538(16) -0.0044(13) -0.0046(13) -0.0139(14)
C37 0.071(2) 0.0618(19) 0.0378(14) 0.0101(13) 0.0085(13) -0.0002(16)
C38 0.0655(18) 0.0456(15) 0.0421(13) -0.0029(11) 0.0174(13) -0.0029(13)
C39 0.0504(18) 0.0535(19) 0.097(3) 0.0142(18) -0.0072(18) 0.0123(15)
C40 0.0626(19) 0.0361(14) 0.070(2) 0.0049(13) 0.0011(16) -0.0009(13)
C41 0.078(2) 0.0504(17) 0.0512(16) -0.0063(13) 0.0143(15) 0.0222(16)

loop_
_atom_type_symbol
_atom_type_description
_atom_type_scat_dispersion_real
_atom_type_scat_dispersion_imag
_atom_type_scat_source
C C 0.0033 0.0016 'International Tables Vol C Tables 4.2.6.8 and 6.1.1.4'
H H 0.0000 0.0000 'International Tables Vol C Tables 4.2.6.8 and 6.1.1.4'
N N 0.0061 0.0033 'International Tables Vol C Tables 4.2.6.8 and 6.1.1.4'
O O 0.0106 0.0060 'International Tables Vol C Tables 4.2.6.8 and 6.1.1.4'
Ti Ti 0.2776 0.4457 'International Tables Vol C Tables 4.2.6.8 and 6.1.1.4'

loop_
_geom_angle_atom_site_label_1
_geom_angle_atom_site_label_2
_geom_angle_atom_site_label_3
_geom_angle
_geom_angle_site_symmetry_1
_geom_angle_site_symmetry_3
_geom_angle_publ_flag
N5 Ti1 N7 110.40(9) . . ?
N5 Ti1 N6 96.62(9) . . ?
N7 Ti1 N6 98.78(9) . . ?
N5 Ti1 N2 121.79(8) . . ?
N7 Ti1 N2 123.06(9) . . ?
N6 Ti1 N2 96.43(8) . . ?
N5 Ti1 N1 94.28(8) . . ?
N7 Ti1 N1 95.85(8) . . ?
N6 Ti1 N1 157.41(8) . . ?
N2 Ti1 N1 61.08(7) . . ?
N5 Ti1 C1 104.59(8) . . ?
N7 Ti1 C1 117.46(8) . . ?
N6 Ti1 C1 126.82(8) . . ?
N2 Ti1 C1 31.57(7) . . ?
N1 Ti1 C1 30.71(7) . . ?
N5 Ti1 Ti2 153.59(6) . . ?
N7 Ti1 Ti2 58.23(7) . . ?
N6 Ti1 Ti2 108.34(6) . . ?
N2 Ti1 Ti2 64.87(5) . . ?
N1 Ti1 Ti2 65.64(5) . . ?
C1 Ti1 Ti2 67.31(5) . . ?
N10 Ti2 N8 109.69(10) . . ?
N10 Ti2 N9 96.58(10) . . ?
N8 Ti2 N9 98.63(9) . . ?
N10 Ti2 N3 122.19(9) . . ?
N8 Ti2 N3 124.47(9) . . ?
N9 Ti2 N3 94.10(9) . . ?
N10 Ti2 N4 96.99(9) . . ?
N8 Ti2 N4 96.12(8) . . ?
N9 Ti2 N4 155.28(9) . . ?
N3 Ti2 N4 61.18(7) . . ?
N10 Ti2 C14 107.86(8) . . ?
N8 Ti2 C14 117.04(8) . . ?
N9 Ti2 C14 124.82(8) . . ?
N3 Ti2 C14 31.21(7) . . ?
N4 Ti2 C14 30.65(7) . . ?
N10 Ti2 Ti1 158.31(7) . . ?
N8 Ti2 Ti1 55.37(7) . . ?
N9 Ti2 Ti1 101.09(7) . . ?
N3 Ti2 Ti1 69.17(6) . . ?
N4 Ti2 Ti1 71.53(5) . . ?
C14 Ti2 Ti1 71.85(5) . . ?
C12 O1 C7 119.05(17) . . ?
C1 N1 C21 126.81(19) . . ?
C1 N1 Ti1 87.61(13) . . ?
C21 N1 Ti1 136.85(15) . . ?
C1 N2 C22 122.41(19) . . ?
C1 N2 Ti1 94.92(13) . . ?
C22 N2 Ti1 140.28(16) . . ?
C14 N3 C25 122.9(2) . . ?
C14 N3 Ti2 95.70(14) . . ?
C25 N3 Ti2 139.10(15) . . ?
C14 N4 C26 126.7(2) . . ?
C14 N4 Ti2 88.44(14) . . ?
C26 N4 Ti2 136.80(16) . . ?
C41 N5 C30 112.3(2) . . ?
C41 N5 Ti1 129.48(18) . . ?
C30 N5 Ti1 118.09(17) . . ?
C32 N6 C31 110.3(2) . . ?
C32 N6 Ti1 130.40(19) . . ?
C31 N6 Ti1 119.24(17) . . ?
C33 N7 C34 110.8(2) . . ?
C33 N7 Ti1 123.38(19) . . ?
C34 N7 Ti1 125.26(17) . . ?
C35 N8 C36 110.7(2) . . ?
C35 N8 Ti2 127.00(18) . . ?
C36 N8 Ti2 121.95(18) . . ?
C38 N9 C37 110.4(2) . . ?
C38 N9 Ti2 119.50(17) . . ?
C37 N9 Ti2 130.0(2) . . ?
C39 N10 C40 112.0(2) . . ?
C39 N10 Ti2 128.7(2) . . ?
C40 N10 Ti2 119.17(19) . . ?
N1 C1 N2 112.15(19) . . ?
N1 C1 C2 126.7(2) . . ?
N2 C1 C2 120.60(18) . . ?
N1 C1 Ti1 61.68(12) . . ?
N2 C1 Ti1 53.51(11) . . ?
C2 C1 Ti1 155.85(15) . . ?
C7 C2 C3 118.9(2) . . ?
C7 C2 C1 124.25(19) . . ?
C3 C2 C1 116.8(2) . . ?
C4 C3 C2 120.3(2) . . ?
C5 C4 C3 119.8(2) . . ?
C4 C5 C6 121.6(2) . . ?
C5 C6 C7 117.7(2) . . ?
C5 C6 C8 119.8(2) . . ?
C7 C6 C8 122.5(2) . . ?
O1 C7 C2 115.76(18) . . ?
O1 C7 C6 122.6(2) . . ?
C2 C7 C6 121.6(2) . . ?
C9A C8 C10 85.7(5) . . ?
C9A C8 C6 119.3(5) . . ?
C10 C8 C6 111.2(3) . . ?
C9A C8 C11 114.8(5) . . ?
C10 C8 C11 112.9(3) . . ?
C6 C8 C11 110.62(19) . . ?
C9A C8 C9 23.1(5) . . ?
C10 C8 C9 108.4(3) . . ?
C6 C8 C9 105.4(3) . . ?
C11 C8 C9 108.0(3) . . ?
C9A C8 C10A 107.5(6) . . ?
C10 C8 C10A 22.3(3) . . ?
C6 C8 C10A 103.2(4) . . ?
C11 C8 C10A 98.4(4) . . ?
C9 C8 C10A 130.4(4) . . ?
C17 C11 C12 117.5(2) . . ?
C17 C11 C8 120.8(2) . . ?
C12 C11 C8 121.7(2) . . ?
O1 C12 C13 115.65(19) . . ?
O1 C12 C11 123.0(2) . . ?
C13 C12 C11 121.3(2) . . ?
C15 C13 C12 118.7(2) . . ?
C15 C13 C14 118.6(2) . . ?
C12 C13 C14 122.6(2) . . ?
N4 C14 N3 112.3(2) . . ?
N4 C14 C13 126.1(2) . . ?
N3 C14 C13 121.3(2) . . ?
N4 C14 Ti2 60.90(12) . . ?
N3 C14 Ti2 53.09(11) . . ?
C13 C14 Ti2 161.33(15) . . ?
C16 C15 C13 120.9(2) . . ?
C17 C16 C15 119.4(2) . . ?
C16 C17 C11 121.9(2) . . ?
N1 C21 C18 113.6(2) . . ?
N1 C21 C20 104.9(2) . . ?
C18 C21 C20 108.7(3) . . ?
N1 C21 C19 112.3(2) . . ?
C18 C21 C19 109.6(2) . . ?
C20 C21 C19 107.5(3) . . ?
N2 C22 C23 113.2(2) . . ?
N3 C25 C24 112.7(2) . . ?
N4 C26 C27 106.5(2) . . ?
N4 C26 C29 111.3(2) . . ?
C27 C26 C29 107.7(3) . . ?
N4 C26 C28 113.7(2) . . ?
C27 C26 C28 108.4(3) . . ?
C29 C26 C28 109.0(3) . . ?

loop_
_geom_bond_atom_site_label_1
_geom_bond_atom_site_label_2
_geom_bond_distance
_geom_bond_site_symmetry_2
_geom_bond_publ_flag
Ti1 N5 1.900(2) . ?
Ti1 N7 1.909(2) . ?
Ti1 N6 1.935(2) . ?
Ti1 N2 2.0711(19) . ?
Ti1 N1 2.2613(19) . ?
Ti1 C1 2.566(2) . ?
Ti1 Ti2 6.4792(6) . ?
Ti2 N10 1.895(2) . ?
Ti2 N8 1.912(2) . ?
Ti2 N9 1.934(2) . ?
Ti2 N3 2.076(2) . ?
Ti2 N4 2.258(2) . ?
Ti2 C14 2.583(2) . ?
O1 C12 1.374(3) . ?
O1 C7 1.383(3) . ?
N1 C1 1.312(3) . ?
N1 C21 1.484(3) . ?
N2 C1 1.348(3) . ?
N2 C22 1.460(3) . ?
N3 C14 1.345(3) . ?
N3 C25 1.456(3) . ?
N4 C14 1.318(3) . ?
N4 C26 1.487(3) . ?
N5 C41 1.446(3) . ?
N5 C30 1.455(3) . ?
N6 C32 1.450(3) . ?
N6 C31 1.454(3) . ?
N7 C33 1.453(3) . ?
N7 C34 1.459(3) . ?
N8 C35 1.457(3) . ?
N8 C36 1.460(3) . ?
N9 C38 1.455(4) . ?
N9 C37 1.457(3) . ?
N10 C39 1.444(4) . ?
N10 C40 1.446(4) . ?
C1 C2 1.510(3) . ?
C2 C7 1.387(3) . ?
C2 C3 1.394(3) . ?
C3 C4 1.387(3) . ?
C4 C5 1.379(4) . ?
C5 C6 1.392(3) . ?
C6 C7 1.401(3) . ?
C6 C8 1.507(4) . ?
C8 C9A 1.400(10) . ?
C8 C10 1.472(5) . ?
C8 C11 1.528(3) . ?
C8 C9 1.637(6) . ?
C8 C10A 1.748(10) . ?
C11 C17 1.394(3) . ?
C11 C12 1.403(3) . ?
C12 C13 1.400(3) . ?
C13 C15 1.387(3) . ?
C13 C14 1.507(3) . ?
C15 C16 1.386(4) . ?
C16 C17 1.381(4) . ?
C18 C21 1.515(4) . ?
C19 C21 1.532(4) . ?
C20 C21 1.524(4) . ?
C22 C23 1.522(4) . ?
C24 C25 1.528(3) . ?
C26 C27 1.521(4) . ?
C26 C29 1.523(4) . ?
C26 C28 1.536(4) . ?

loop_
_geom_torsion_atom_site_label_1
_geom_torsion_atom_site_label_2
_geom_torsion_atom_site_label_3
_geom_torsion_atom_site_label_4
_geom_torsion
_geom_torsion_site_symmetry_1
_geom_torsion_site_symmetry_2
_geom_torsion_site_symmetry_3
_geom_torsion_site_symmetry_4
_geom_torsion_publ_flag
N5 Ti1 Ti2 N10 170.8(2) . . . . ?
N7 Ti1 Ti2 N10 -118.2(2) . . . . ?
N6 Ti1 Ti2 N10 -29.1(2) . . . . ?
N2 Ti1 Ti2 N10 59.4(2) . . . . ?
N1 Ti1 Ti2 N10 127.48(19) . . . . ?
C1 Ti1 Ti2 N10 94.0(2) . . . . ?
N5 Ti1 Ti2 N8 -138.16(16) . . . . ?
N7 Ti1 Ti2 N8 -67.13(11) . . . . ?
N6 Ti1 Ti2 N8 21.94(10) . . . . ?
N2 Ti1 Ti2 N8 110.50(10) . . . . ?
N1 Ti1 Ti2 N8 178.53(10) . . . . ?
C1 Ti1 Ti2 N8 145.02(10) . . . . ?
N5 Ti1 Ti2 N9 -45.27(16) . . . . ?
N7 Ti1 Ti2 N9 25.76(10) . . . . ?
N6 Ti1 Ti2 N9 114.84(9) . . . . ?
N2 Ti1 Ti2 N9 -156.61(9) . . . . ?
N1 Ti1 Ti2 N9 -88.57(9) . . . . ?
C1 Ti1 Ti2 N9 -122.09(9) . . . . ?
N5 Ti1 Ti2 N3 44.92(15) . . . . ?
N7 Ti1 Ti2 N3 115.95(10) . . . . ?
N6 Ti1 Ti2 N3 -154.97(9) . . . . ?
N2 Ti1 Ti2 N3 -66.42(8) . . . . ?
N1 Ti1 Ti2 N3 1.62(8) . . . . ?
C1 Ti1 Ti2 N3 -31.90(8) . . . . ?
N5 Ti1 Ti2 N4 110.29(15) . . . . ?
N7 Ti1 Ti2 N4 -178.68(9) . . . . ?
N6 Ti1 Ti2 N4 -89.60(8) . . . . ?
N2 Ti1 Ti2 N4 -1.04(8) . . . . ?
N1 Ti1 Ti2 N4 66.99(7) . . . . ?
C1 Ti1 Ti2 N4 33.47(7) . . . . ?
N5 Ti1 Ti2 C14 77.97(15) . . . . ?
N7 Ti1 Ti2 C14 149.00(9) . . . . ?
N6 Ti1 Ti2 C14 -121.93(8) . . . . ?
N2 Ti1 Ti2 C14 -33.37(8) . . . . ?
N1 Ti1 Ti2 C14 34.66(7) . . . . ?
C1 Ti1 Ti2 C14 1.15(7) . . . . ?
N5 Ti1 N1 C1 111.64(14) . . . . ?
N7 Ti1 N1 C1 -137.32(14) . . . . ?
N6 Ti1 N1 C1 -7.1(3) . . . . ?
N2 Ti1 N1 C1 -12.58(12) . . . . ?
Ti2 Ti1 N1 C1 -86.18(13) . . . . ?
N5 Ti1 N1 C21 -34.7(2) . . . . ?
N7 Ti1 N1 C21 76.3(2) . . . . ?
N6 Ti1 N1 C21 -153.4(2) . . . . ?
N2 Ti1 N1 C21 -158.9(2) . . . . ?
C1 Ti1 N1 C21 -146.4(3) . . . . ?
Ti2 Ti1 N1 C21 127.5(2) . . . . ?
N5 Ti1 N2 C1 -63.71(16) . . . . ?
N7 Ti1 N2 C1 89.52(15) . . . . ?
N6 Ti1 N2 C1 -165.62(13) . . . . ?
N1 Ti1 N2 C1 12.27(12) . . . . ?
Ti2 Ti1 N2 C1 87.12(12) . . . . ?
N5 Ti1 N2 C22 97.3(3) . . . . ?
N7 Ti1 N2 C22 -109.5(2) . . . . ?
N6 Ti1 N2 C22 -4.6(3) . . . . ?
N1 Ti1 N2 C22 173.3(3) . . . . ?
C1 Ti1 N2 C22 161.0(3) . . . . ?
Ti2 Ti1 N2 C22 -111.9(2) . . . . ?
N10 Ti2 N3 C14 -70.14(16) . . . . ?
N8 Ti2 N3 C14 86.05(16) . . . . ?
N9 Ti2 N3 C14 -170.55(14) . . . . ?
N4 Ti2 N3 C14 9.35(12) . . . . ?
Ti1 Ti2 N3 C14 89.13(13) . . . . ?
N10 Ti2 N3 C25 91.6(3) . . . . ?
N8 Ti2 N3 C25 -112.2(3) . . . . ?
N9 Ti2 N3 C25 -8.9(3) . . . . ?
N4 Ti2 N3 C25 171.1(3) . . . . ?
C14 Ti2 N3 C25 161.7(3) . . . . ?
Ti1 Ti2 N3 C25 -109.2(3) . . . . ?
N10 Ti2 N4 C14 113.53(14) . . . . ?
N8 Ti2 N4 C14 -135.71(14) . . . . ?
N9 Ti2 N4 C14 -9.3(3) . . . . ?
N3 Ti2 N4 C14 -9.51(13) . . . . ?
Ti1 Ti2 N4 C14 -85.38(12) . . . . ?
N10 Ti2 N4 C26 -34.1(2) . . . . ?
N8 Ti2 N4 C26 76.6(2) . . . . ?
N9 Ti2 N4 C26 -157.0(2) . . . . ?
N3 Ti2 N4 C26 -157.2(3) . . . . ?
C14 Ti2 N4 C26 -147.7(3) . . . . ?
Ti1 Ti2 N4 C26 127.0(2) . . . . ?
N7 Ti1 N5 C41 4.7(3) . . . . ?
N6 Ti1 N5 C41 -97.3(3) . . . . ?
N2 Ti1 N5 C41 160.9(3) . . . . ?
N1 Ti1 N5 C41 102.5(3) . . . . ?
C1 Ti1 N5 C41 131.9(3) . . . . ?
Ti2 Ti1 N5 C41 63.7(3) . . . . ?
N7 Ti1 N5 C30 179.53(19) . . . . ?
N6 Ti1 N5 C30 77.6(2) . . . . ?
N2 Ti1 N5 C30 -24.2(2) . . . . ?
N1 Ti1 N5 C30 -82.6(2) . . . . ?
C1 Ti1 N5 C30 -53.2(2) . . . . ?
Ti2 Ti1 N5 C30 -121.40(19) . . . . ?
N5 Ti1 N6 C32 -2.5(3) . . . . ?
N7 Ti1 N6 C32 -114.4(2) . . . . ?
N2 Ti1 N6 C32 120.7(2) . . . . ?
N1 Ti1 N6 C32 115.8(3) . . . . ?
C1 Ti1 N6 C32 111.3(2) . . . . ?
Ti2 Ti1 N6 C32 -173.7(2) . . . . ?
N5 Ti1 N6 C31 179.92(19) . . . . ?
N7 Ti1 N6 C31 68.0(2) . . . . ?
N2 Ti1 N6 C31 -56.9(2) . . . . ?
N1 Ti1 N6 C31 -61.8(3) . . . . ?
C1 Ti1 N6 C31 -66.3(2) . . . . ?
Ti2 Ti1 N6 C31 8.7(2) . . . . ?
N5 Ti1 N7 C33 -64.4(2) . . . . ?
N6 Ti1 N7 C33 36.1(2) . . . . ?
N2 Ti1 N7 C33 139.8(2) . . . . ?
N1 Ti1 N7 C33 -161.1(2) . . . . ?
C1 Ti1 N7 C33 175.9(2) . . . . ?
Ti2 Ti1 N7 C33 142.3(3) . . . . ?
N5 Ti1 N7 C34 125.1(2) . . . . ?
N6 Ti1 N7 C34 -134.4(2) . . . . ?
N2 Ti1 N7 C34 -30.8(2) . . . . ?
N1 Ti1 N7 C34 28.3(2) . . . . ?
C1 Ti1 N7 C34 5.3(2) . . . . ?
Ti2 Ti1 N7 C34 -28.26(18) . . . . ?
N10 Ti2 N8 C35 121.4(2) . . . . ?
N9 Ti2 N8 C35 -138.4(2) . . . . ?
N3 Ti2 N8 C35 -37.4(3) . . . . ?
N4 Ti2 N8 C35 21.7(2) . . . . ?
C14 Ti2 N8 C35 -1.9(3) . . . . ?
Ti1 Ti2 N8 C35 -40.9(2) . . . . ?
N10 Ti2 N8 C36 -66.6(2) . . . . ?
N9 Ti2 N8 C36 33.7(2) . . . . ?
N3 Ti2 N8 C36 134.7(2) . . . . ?
N4 Ti2 N8 C36 -166.2(2) . . . . ?
C14 Ti2 N8 C36 170.2(2) . . . . ?
Ti1 Ti2 N8 C36 131.2(2) . . . . ?
N10 Ti2 N9 C38 -179.4(2) . . . . ?
N8 Ti2 N9 C38 69.4(2) . . . . ?
N3 Ti2 N9 C38 -56.4(2) . . . . ?
N4 Ti2 N9 C38 -56.6(3) . . . . ?
C14 Ti2 N9 C38 -62.3(2) . . . . ?
Ti1 Ti2 N9 C38 13.2(2) . . . . ?
N10 Ti2 N9 C37 5.3(3) . . . . ?
N8 Ti2 N9 C37 -105.8(3) . . . . ?
N3 Ti2 N9 C37 128.4(3) . . . . ?
N4 Ti2 N9 C37 128.2(3) . . . . ?
C14 Ti2 N9 C37 122.4(2) . . . . ?
Ti1 Ti2 N9 C37 -162.1(2) . . . . ?
N8 Ti2 N10 C39 4.6(3) . . . . ?
N9 Ti2 N10 C39 -97.1(3) . . . . ?
N3 Ti2 N10 C39 163.9(3) . . . . ?
N4 Ti2 N10 C39 103.7(3) . . . . ?
C14 Ti2 N10 C39 133.1(3) . . . . ?
Ti1 Ti2 N10 C39 47.4(4) . . . . ?
N8 Ti2 N10 C40 179.9(2) . . . . ?
N9 Ti2 N10 C40 78.3(2) . . . . ?
N3 Ti2 N10 C40 -20.8(3) . . . . ?
N4 Ti2 N10 C40 -81.0(2) . . . . ?
C14 Ti2 N10 C40 -51.6(2) . . . . ?
Ti1 Ti2 N10 C40 -137.3(2) . . . . ?
C21 N1 C1 N2 170.2(2) . . . . ?
Ti1 N1 C1 N2 18.43(18) . . . . ?
C21 N1 C1 C2 -1.3(4) . . . . ?
Ti1 N1 C1 C2 -153.0(2) . . . . ?
C21 N1 C1 Ti1 151.8(3) . . . . ?
C22 N2 C1 N1 174.0(2) . . . . ?
Ti1 N2 C1 N1 -20.25(19) . . . . ?
C22 N2 C1 C2 -13.9(3) . . . . ?
Ti1 N2 C1 C2 151.78(17) . . . . ?
C22 N2 C1 Ti1 -165.7(2) . . . . ?
N5 Ti1 C1 N1 -73.30(14) . . . . ?
N7 Ti1 C1 N1 49.46(16) . . . . ?
N6 Ti1 C1 N1 176.60(14) . . . . ?
N2 Ti1 C1 N1 158.6(2) . . . . ?
Ti2 Ti1 C1 N1 80.11(12) . . . . ?
N5 Ti1 C1 N2 128.06(14) . . . . ?
N7 Ti1 C1 N2 -109.18(14) . . . . ?
N6 Ti1 C1 N2 17.96(17) . . . . ?
N1 Ti1 C1 N2 -158.6(2) . . . . ?
Ti2 Ti1 C1 N2 -78.53(12) . . . . ?
N5 Ti1 C1 C2 43.9(4) . . . . ?
N7 Ti1 C1 C2 166.7(4) . . . . ?
N6 Ti1 C1 C2 -66.2(4) . . . . ?
N2 Ti1 C1 C2 -84.1(4) . . . . ?
N1 Ti1 C1 C2 117.2(4) . . . . ?
Ti2 Ti1 C1 C2 -162.7(4) . . . . ?
N1 C1 C2 C7 -89.8(3) . . . . ?
N2 C1 C2 C7 99.4(3) . . . . ?
Ti1 C1 C2 C7 167.7(3) . . . . ?
N1 C1 C2 C3 90.2(3) . . . . ?
N2 C1 C2 C3 -80.6(3) . . . . ?
Ti1 C1 C2 C3 -12.2(5) . . . . ?
C7 C2 C3 C4 2.3(3) . . . . ?
C1 C2 C3 C4 -177.8(2) . . . . ?
C2 C3 C4 C5 0.3(4) . . . . ?
C3 C4 C5 C6 -1.3(4) . . . . ?
C4 C5 C6 C7 -0.4(4) . . . . ?
C4 C5 C6 C8 179.1(2) . . . . ?
C12 O1 C7 C2 173.28(19) . . . . ?
C12 O1 C7 C6 -6.3(3) . . . . ?
C3 C2 C7 O1 176.4(2) . . . . ?
C1 C2 C7 O1 -3.6(3) . . . . ?
C3 C2 C7 C6 -4.0(3) . . . . ?
C1 C2 C7 C6 176.1(2) . . . . ?
C5 C6 C7 O1 -177.3(2) . . . . ?
C8 C6 C7 O1 3.2(4) . . . . ?
C5 C6 C7 C2 3.1(3) . . . . ?
C8 C6 C7 C2 -176.4(2) . . . . ?
C5 C6 C8 C9A -39.8(7) . . . . ?
C7 C6 C8 C9A 139.7(6) . . . . ?
C5 C6 C8 C10 57.5(4) . . . . ?
C7 C6 C8 C10 -123.0(3) . . . . ?
C5 C6 C8 C11 -176.3(2) . . . . ?
C7 C6 C8 C11 3.2(4) . . . . ?
C5 C6 C8 C9 -59.8(3) . . . . ?
C7 C6 C8 C9 119.7(3) . . . . ?
C5 C6 C8 C10A 79.3(5) . . . . ?
C7 C6 C8 C10A -101.2(4) . . . . ?
C9A C8 C11 C17 37.4(7) . . . . ?
C10 C8 C11 C17 -58.7(4) . . . . ?
C6 C8 C11 C17 176.0(2) . . . . ?
C9 C8 C11 C17 61.1(4) . . . . ?
C10A C8 C11 C17 -76.4(4) . . . . ?
C9A C8 C11 C12 -145.4(6) . . . . ?
C10 C8 C11 C12 118.5(3) . . . . ?
C6 C8 C11 C12 -6.7(4) . . . . ?
C9 C8 C11 C12 -121.6(3) . . . . ?
C10A C8 C11 C12 100.9(4) . . . . ?
C7 O1 C12 C13 -178.81(19) . . . . ?
C7 O1 C12 C11 2.6(3) . . . . ?
C17 C11 C12 O1 -178.4(2) . . . . ?
C8 C11 C12 O1 4.3(4) . . . . ?
C17 C11 C12 C13 3.1(3) . . . . ?
C8 C11 C12 C13 -174.3(2) . . . . ?
O1 C12 C13 C15 175.8(2) . . . . ?
C11 C12 C13 C15 -5.6(3) . . . . ?
O1 C12 C13 C14 -5.7(3) . . . . ?
C11 C12 C13 C14 172.9(2) . . . . ?
C26 N4 C14 N3 166.8(2) . . . . ?
Ti2 N4 C14 N3 13.96(18) . . . . ?
C26 N4 C14 C13 -6.6(4) . . . . ?
Ti2 N4 C14 C13 -159.4(2) . . . . ?
C26 N4 C14 Ti2 152.8(3) . . . . ?
C25 N3 C14 N4 178.9(2) . . . . ?
Ti2 N3 C14 N4 -15.3(2) . . . . ?
C25 N3 C14 C13 -7.4(3) . . . . ?
Ti2 N3 C14 C13 158.41(17) . . . . ?
C25 N3 C14 Ti2 -165.8(3) . . . . ?
C15 C13 C14 N4 92.8(3) . . . . ?
C12 C13 C14 N4 -85.8(3) . . . . ?
C15 C13 C14 N3 -80.0(3) . . . . ?
C12 C13 C14 N3 101.5(3) . . . . ?
C15 C13 C14 Ti2 -13.3(6) . . . . ?
C12 C13 C14 Ti2 168.2(4) . . . . ?
N10 Ti2 C14 N4 -72.96(15) . . . . ?
N8 Ti2 C14 N4 51.21(16) . . . . ?
N9 Ti2 C14 N4 175.28(13) . . . . ?
N3 Ti2 C14 N4 163.8(2) . . . . ?
Ti1 Ti2 C14 N4 84.22(12) . . . . ?
N10 Ti2 C14 N3 123.26(15) . . . . ?
N8 Ti2 C14 N3 -112.57(15) . . . . ?
N9 Ti2 C14 N3 11.50(17) . . . . ?
N4 Ti2 C14 N3 -163.8(2) . . . . ?
Ti1 Ti2 C14 N3 -79.56(13) . . . . ?
N10 Ti2 C14 C13 44.3(5) . . . . ?
N8 Ti2 C14 C13 168.5(5) . . . . ?
N9 Ti2 C14 C13 -67.5(5) . . . . ?
N3 Ti2 C14 C13 -79.0(5) . . . . ?
N4 Ti2 C14 C13 117.3(5) . . . . ?
Ti1 Ti2 C14 C13 -158.5(5) . . . . ?
C12 C13 C15 C16 4.4(3) . . . . ?
C14 C13 C15 C16 -174.2(2) . . . . ?
C13 C15 C16 C17 -0.7(4) . . . . ?
C15 C16 C17 C11 -2.0(4) . . . . ?
C12 C11 C17 C16 0.8(4) . . . . ?
C8 C11 C17 C16 178.1(2) . . . . ?
C1 N1 C21 C18 -66.4(3) . . . . ?
Ti1 N1 C21 C18 69.8(3) . . . . ?
C1 N1 C21 C20 175.1(3) . . . . ?
Ti1 N1 C21 C20 -48.7(3) . . . . ?
C1 N1 C21 C19 58.7(3) . . . . ?
Ti1 N1 C21 C19 -165.10(19) . . . . ?
C1 N2 C22 C23 106.6(3) . . . . ?
Ti1 N2 C22 C23 -50.7(3) . . . . ?
C14 N3 C25 C24 107.1(3) . . . . ?
Ti2 N3 C25 C24 -51.1(3) . . . . ?
C14 N4 C26 C27 176.7(3) . . . . ?
Ti2 N4 C26 C27 -45.2(3) . . . . ?
C14 N4 C26 C29 -66.2(3) . . . . ?
Ti2 N4 C26 C29 71.9(3) . . . . ?
C14 N4 C26 C28 57.3(4) . . . . ?
Ti2 N4 C26 C28 -164.5(2) . . . . ?
